data_4111284
loop_
_publ_author_name
'Jian-Ming L\"u'
'Sergiy V. Rosokha'
'Ivan S. Neretin'
'Jay K. Kochi'

_publ_section_title
;
 Quinones as Electron Acceptors. X-Ray Structures, Spectral (EPR, UV-vis)
 Characteristics and Electron-Transfer Reactivities of Their Reduced Anion
 Radicals as Separated vs Contact Ion Pairs
;
_journal_name_full 'Journal of the American Chemical Society'
_journal_page_first 16708
_journal_page_last 16719
_journal_paper_doi 10.1021/ja066471o
_journal_volume 128
_journal_year 2006
_chemical_formula_moiety 'C18 H36 K N2 O6, C6 H4 O2'
_chemical_formula_sum 'C24 H40 K N2 O8'
_chemical_formula_weight 523.68
_chemical_name_common '[Crypt K]+ BQ-'
_chemical_name_systematic
; 
 2,2,2-Cryptand potassium benzoquinonide
;
_space_group_IT_number 14
_symmetry_cell_setting monoclinic
_symmetry_space_group_name_Hall '-P 2yn'
_symmetry_space_group_name_H-M 'P 1 21/n 1'
_atom_sites_solution_hydrogens geom
_atom_sites_solution_primary direct
_atom_sites_solution_secondary difmap
_audit_creation_method SHELXL-97
_cell_angle_alpha 90.00
_cell_angle_beta 104.649(13)
_cell_angle_gamma 90.00
_cell_formula_units_Z 4
_cell_length_a 10.3668(15)
_cell_length_b 17.507(4)
_cell_length_c 15.333(2)
_cell_measurement_reflns_used 113
_cell_measurement_temperature 173(2)
_cell_measurement_theta_max 19.85
_cell_measurement_theta_min 2.44
_cell_volume 2692.4(8)
_computing_cell_refinement 'SAINT V6.28 (BrukerAXS, 1997-2001)'
_computing_data_collection 'SMART V5.630 (BrukerAXS, 1997-2001)'
_computing_data_reduction 'SAINT & SADABS V2.06 (Sheldrick, 2000)'
_computing_molecular_graphics 'XP V5.06 (BrukerAXS, 1997-99)'
_computing_publication_material 'SHELXL-93, XCIF V5.05 (BrukerAXS, 1997-99)'
_computing_structure_refinement 'SHELXTL v. 6.12 (Sheldrick, 2001)'
_computing_structure_solution 'SHELXTL v. 6.12 (Sheldrick, 2001)'
_diffrn_ambient_temperature 173(2)
_diffrn_measured_fraction_theta_full 0.999
_diffrn_measured_fraction_theta_max 0.971
_diffrn_measurement_device 'Siemens SMART'
_diffrn_measurement_method
;
\w-scan, frame range 0.3 deg, hemisphere
;
_diffrn_radiation_monochromator graphite
_diffrn_radiation_source 'fine-focus sealed tube'
_diffrn_radiation_type MoK\a
_diffrn_radiation_wavelength 0.71073
_diffrn_reflns_av_R_equivalents 0.0637
_diffrn_reflns_av_sigmaI/netI 0.0787
_diffrn_reflns_limit_h_max 15
_diffrn_reflns_limit_h_min -14
_diffrn_reflns_limit_k_max 24
_diffrn_reflns_limit_k_min -25
_diffrn_reflns_limit_l_max 21
_diffrn_reflns_limit_l_min -21
_diffrn_reflns_number 41355
_diffrn_reflns_theta_full 30.00
_diffrn_reflns_theta_max 30.98
_diffrn_reflns_theta_min 1.80
_diffrn_standards_decay_% 0
_diffrn_standards_interval_count 0
_diffrn_standards_interval_time 0
_diffrn_standards_number none
_exptl_absorpt_coefficient_mu 0.245
_exptl_absorpt_correction_type none
_exptl_crystal_colour black
_exptl_crystal_density_diffrn 1.292
_exptl_crystal_description cube
_exptl_crystal_F_000 1124
_exptl_crystal_size_max 0.2
_exptl_crystal_size_mid 0.2
_exptl_crystal_size_min 0.2
_refine_diff_density_max 0.494
_refine_diff_density_min -0.281
_refine_diff_density_rms 0.052
_refine_ls_extinction_method none
_refine_ls_goodness_of_fit_ref 0.860
_refine_ls_hydrogen_treatment constr
_refine_ls_matrix_type full
_refine_ls_number_parameters 316
_refine_ls_number_reflns 8321
_refine_ls_number_restraints 0
_refine_ls_restrained_S_all 0.860
_refine_ls_R_factor_all 0.0975
_refine_ls_R_factor_gt 0.0462
_refine_ls_shift/su_max 0.008
_refine_ls_shift/su_mean 0.001
_refine_ls_structure_factor_coef Fsqd
_refine_ls_weighting_details 'calc w=1/[\s^2^(Fo^2^)+(0.0300P)^2^+0.0000P] where P=(Fo^2^+2Fc^2^)/3'
_refine_ls_weighting_scheme calc
_refine_ls_wR_factor_gt 0.0793
_refine_ls_wR_factor_ref 0.0883
_reflns_number_gt 4448
_reflns_number_total 8321
_reflns_threshold_expression >2sigma(I)
_cod_data_source_file ja066471osi20060907_103905.cif
_cod_data_source_block lu6
_cod_original_cell_volume 2692.3(8)
_cod_database_code 4111284

loop_
_symmetry_equiv_pos_as_xyz
'x, y, z'
'-x+1/2, y+1/2, -z+1/2'
'-x, -y, -z'
'x-1/2, -y-1/2, z-1/2'

loop_
_atom_site_label
_atom_site_type_symbol
_atom_site_fract_x
_atom_site_fract_y
_atom_site_fract_z
_atom_site_U_iso_or_equiv
_atom_site_adp_type
_atom_site_occupancy
_atom_site_symmetry_multiplicity
_atom_site_calc_flag
_atom_site_refinement_flags
K1 K 0.34036(3) 0.677015(18) 0.93900(2) 0.02893(9) Uani 1 1 d .
N1 N 0.38588(12) 0.68187(7) 0.75179(8) 0.0325(3) Uani 1 1 d .
N2 N 0.29495(12) 0.67014(7) 1.12466(8) 0.0327(3) Uani 1 1 d .
O1 O 0.75939(12) 1.02173(7) 0.81178(9) 0.0571(4) Uani 1 1 d .
O2 O 0.88412(13) 0.76317(7) 1.00943(8) 0.0579(4) Uani 1 1 d .
O11 O 0.14164(10) 0.62089(6) 0.78961(7) 0.0381(3) Uani 1 1 d .
O12 O 0.11738(10) 0.59169(6) 0.96816(7) 0.0366(3) Uani 1 1 d .
O21 O 0.37191(10) 0.81974(6) 0.85968(7) 0.0342(3) Uani 1 1 d .
O22 O 0.30008(10) 0.81272(6) 1.02417(7) 0.0355(3) Uani 1 1 d .
O31 O 0.54609(10) 0.61967(6) 1.08522(7) 0.0353(3) Uani 1 1 d .
O32 O 0.57061(10) 0.60579(6) 0.90633(7) 0.0347(3) Uani 1 1 d .
C1 C 0.78824(17) 0.96327(9) 0.86174(11) 0.0371(4) Uani 1 1 d .
C2 C 0.92274(17) 0.94341(10) 0.90569(11) 0.0398(4) Uani 1 1 d .
H2A H 0.9926 0.9769 0.9006 0.048 Uiso 1 1 calc R
C3 C 0.95359(16) 0.87839(10) 0.95430(11) 0.0418(4) Uani 1 1 d .
H3A H 1.0446 0.8678 0.9821 0.050 Uiso 1 1 calc R
C4 C 0.85496(17) 0.82511(10) 0.96539(11) 0.0378(4) Uani 1 1 d .
C5 C 0.71989(16) 0.84679(10) 0.92484(11) 0.0388(4) Uani 1 1 d .
H5A H 0.6498 0.8144 0.9321 0.047 Uiso 1 1 calc R
C6 C 0.68895(17) 0.91205(10) 0.87636(11) 0.0405(4) Uani 1 1 d .
H6A H 0.5977 0.9241 0.8512 0.049 Uiso 1 1 calc R
C11 C 0.26264(16) 0.65974(10) 0.68434(11) 0.0403(4) Uani 1 1 d .
H11A H 0.2857 0.6441 0.6281 0.048 Uiso 1 1 calc R
H11B H 0.2031 0.7047 0.6702 0.048 Uiso 1 1 calc R
C12 C 0.18917(16) 0.59568(10) 0.71568(11) 0.0418(4) Uani 1 1 d .
H12A H 0.1134 0.5792 0.6659 0.050 Uiso 1 1 calc R
H12B H 0.2496 0.5515 0.7340 0.050 Uiso 1 1 calc R
C13 C 0.04991(15) 0.56719(9) 0.81084(11) 0.0391(4) Uani 1 1 d .
H13A H 0.0932 0.5166 0.8238 0.047 Uiso 1 1 calc R
H13B H -0.0287 0.5617 0.7589 0.047 Uiso 1 1 calc R
C14 C 0.00747(15) 0.59454(10) 0.89030(11) 0.0396(4) Uani 1 1 d .
H14A H -0.0257 0.6476 0.8800 0.048 Uiso 1 1 calc R
H14B H -0.0660 0.5621 0.8999 0.048 Uiso 1 1 calc R
C15 C 0.07662(16) 0.61264(10) 1.04731(11) 0.0392(4) Uani 1 1 d .
H15A H 0.0081 0.5765 1.0568 0.047 Uiso 1 1 calc R
H15B H 0.0371 0.6645 1.0398 0.047 Uiso 1 1 calc R
C16 C 0.19503(16) 0.61130(9) 1.12738(11) 0.0390(4) Uani 1 1 d .
H16A H 0.1638 0.6184 1.1828 0.047 Uiso 1 1 calc R
H16B H 0.2379 0.5605 1.1310 0.047 Uiso 1 1 calc R
C21 C 0.42481(16) 0.75995(9) 0.73306(10) 0.0377(4) Uani 1 1 d .
H21A H 0.4138 0.7656 0.6673 0.045 Uiso 1 1 calc R
H21B H 0.5204 0.7675 0.7631 0.045 Uiso 1 1 calc R
C22 C 0.34537(16) 0.82066(9) 0.76421(11) 0.0378(4) Uani 1 1 d .
H22A H 0.3688 0.8713 0.7439 0.045 Uiso 1 1 calc R
H22B H 0.2491 0.8118 0.7376 0.045 Uiso 1 1 calc R
C23 C 0.30927(18) 0.88128(9) 0.89306(12) 0.0452(5) Uani 1 1 d .
H23A H 0.2112 0.8762 0.8719 0.054 Uiso 1 1 calc R
H23B H 0.3356 0.9303 0.8704 0.054 Uiso 1 1 calc R
C24 C 0.35044(18) 0.88043(9) 0.99378(12) 0.0439(4) Uani 1 1 d .
H24A H 0.4489 0.8816 1.0151 0.053 Uiso 1 1 calc R
H24B H 0.3143 0.9259 1.0179 0.053 Uiso 1 1 calc R
C25 C 0.32128(17) 0.81166(9) 1.11971(11) 0.0391(4) Uani 1 1 d .
H25A H 0.2891 0.8600 1.1403 0.047 Uiso 1 1 calc R
H25B H 0.4177 0.8067 1.1488 0.047 Uiso 1 1 calc R
C26 C 0.24704(17) 0.74531(9) 1.14577(11) 0.0399(4) Uani 1 1 d .
H26A H 0.2545 0.7479 1.2114 0.048 Uiso 1 1 calc R
H26B H 0.1515 0.7501 1.1143 0.048 Uiso 1 1 calc R
C31 C 0.49306(16) 0.62757(10) 0.74723(11) 0.0387(4) Uani 1 1 d .
H31A H 0.5241 0.6388 0.6926 0.046 Uiso 1 1 calc R
H31B H 0.4558 0.5752 0.7409 0.046 Uiso 1 1 calc R
C32 C 0.61119(15) 0.62989(10) 0.82820(11) 0.0381(4) Uani 1 1 d .
H32A H 0.6823 0.5958 0.8183 0.046 Uiso 1 1 calc R
H32B H 0.6472 0.6825 0.8372 0.046 Uiso 1 1 calc R
C33 C 0.68218(15) 0.60177(10) 0.98317(11) 0.0380(4) Uani 1 1 d .
H33A H 0.7197 0.6535 0.9985 0.046 Uiso 1 1 calc R
H33B H 0.7524 0.5691 0.9694 0.046 Uiso 1 1 calc R
C34 C 0.63885(15) 0.56946(9) 1.06078(11) 0.0378(4) Uani 1 1 d .
H34A H 0.5969 0.5189 1.0443 0.045 Uiso 1 1 calc R
H34B H 0.7172 0.5624 1.1126 0.045 Uiso 1 1 calc R
C35 C 0.49999(15) 0.59090(9) 1.15887(10) 0.0364(4) Uani 1 1 d .
H35A H 0.5768 0.5757 1.2087 0.044 Uiso 1 1 calc R
H35B H 0.4434 0.5453 1.1396 0.044 Uiso 1 1 calc R
C36 C 0.42146(16) 0.65168(10) 1.19024(10) 0.0372(4) Uani 1 1 d .
H36A H 0.4020 0.6349 1.2473 0.045 Uiso 1 1 calc R
H36B H 0.4764 0.6986 1.2032 0.045 Uiso 1 1 calc R

loop_
_atom_site_aniso_label
_atom_site_aniso_U_11
_atom_site_aniso_U_22
_atom_site_aniso_U_33
_atom_site_aniso_U_23
_atom_site_aniso_U_13
_atom_site_aniso_U_12
K1 0.02399(16) 0.03085(18) 0.03090(18) 0.00108(16) 0.00502(13) 0.00026(15)
N1 0.0275(7) 0.0394(8) 0.0298(7) -0.0004(6) 0.0060(6) -0.0010(6)
N2 0.0305(7) 0.0352(8) 0.0329(8) 0.0030(6) 0.0088(6) 0.0007(6)
O1 0.0610(9) 0.0405(8) 0.0671(9) 0.0095(7) 0.0111(7) 0.0100(7)
O2 0.0601(9) 0.0570(9) 0.0571(9) 0.0201(7) 0.0155(7) 0.0128(7)
O11 0.0307(6) 0.0432(7) 0.0390(7) -0.0036(5) 0.0066(5) -0.0106(5)
O12 0.0227(6) 0.0465(7) 0.0394(7) 0.0021(5) 0.0059(5) -0.0018(5)
O21 0.0340(6) 0.0337(6) 0.0353(7) 0.0052(5) 0.0096(5) 0.0064(5)
O22 0.0391(7) 0.0310(6) 0.0380(7) -0.0015(5) 0.0128(5) -0.0035(5)
O31 0.0306(6) 0.0385(7) 0.0365(6) 0.0059(5) 0.0079(5) 0.0078(5)
O32 0.0222(6) 0.0445(7) 0.0359(6) 0.0004(5) 0.0046(5) 0.0015(5)
C1 0.0448(11) 0.0295(9) 0.0360(10) -0.0040(8) 0.0082(8) 0.0061(8)
C2 0.0357(10) 0.0434(11) 0.0389(10) -0.0036(8) 0.0066(8) -0.0065(8)
C3 0.0280(9) 0.0583(12) 0.0364(10) 0.0028(9) 0.0032(8) 0.0030(9)
C4 0.0410(10) 0.0414(10) 0.0310(9) 0.0027(8) 0.0094(8) 0.0062(9)
C5 0.0334(10) 0.0445(11) 0.0384(10) 0.0005(8) 0.0089(8) -0.0025(8)
C6 0.0296(9) 0.0489(11) 0.0408(10) -0.0013(9) 0.0048(8) 0.0065(8)
C11 0.0375(10) 0.0520(12) 0.0287(9) 0.0000(8) 0.0032(8) -0.0037(8)
C12 0.0349(10) 0.0492(11) 0.0362(10) -0.0072(9) -0.0002(8) -0.0053(8)
C13 0.0246(9) 0.0405(10) 0.0472(11) 0.0008(8) 0.0001(8) -0.0063(7)
C14 0.0199(8) 0.0474(11) 0.0482(11) 0.0026(9) 0.0024(8) -0.0039(8)
C15 0.0301(9) 0.0441(11) 0.0460(11) 0.0068(8) 0.0145(8) -0.0012(8)
C16 0.0363(10) 0.0461(11) 0.0378(10) 0.0077(8) 0.0154(8) -0.0033(8)
C21 0.0367(10) 0.0463(11) 0.0312(9) 0.0046(8) 0.0106(8) -0.0040(8)
C22 0.0348(9) 0.0368(9) 0.0390(10) 0.0098(8) 0.0044(8) 0.0006(8)
C23 0.0521(12) 0.0314(10) 0.0569(12) 0.0086(9) 0.0226(10) 0.0067(8)
C24 0.0522(11) 0.0323(10) 0.0514(12) -0.0049(9) 0.0208(9) -0.0044(8)
C25 0.0431(10) 0.0382(10) 0.0364(10) -0.0085(8) 0.0110(8) 0.0024(8)
C26 0.0422(10) 0.0458(11) 0.0359(10) -0.0011(8) 0.0174(8) 0.0040(9)
C31 0.0378(10) 0.0458(11) 0.0347(10) -0.0036(8) 0.0132(8) 0.0024(8)
C32 0.0284(9) 0.0470(11) 0.0417(10) -0.0005(8) 0.0138(8) 0.0040(8)
C33 0.0209(8) 0.0462(11) 0.0449(11) -0.0059(8) 0.0046(8) 0.0029(7)
C34 0.0255(9) 0.0403(10) 0.0404(10) -0.0015(8) -0.0052(8) 0.0089(7)
C35 0.0318(9) 0.0397(10) 0.0326(9) 0.0086(8) -0.0012(7) -0.0006(8)
C36 0.0369(10) 0.0477(11) 0.0259(9) 0.0047(8) 0.0057(8) -0.0020(8)

loop_
_atom_type_symbol
_atom_type_description
_atom_type_scat_dispersion_real
_atom_type_scat_dispersion_imag
_atom_type_scat_source
C C 0.0033 0.0016 'International Tables Vol C Tables 4.2.6.8 and 6.1.1.4'
H H 0.0000 0.0000 'International Tables Vol C Tables 4.2.6.8 and 6.1.1.4'
N N 0.0061 0.0033 'International Tables Vol C Tables 4.2.6.8 and 6.1.1.4'
O O 0.0106 0.0060 'International Tables Vol C Tables 4.2.6.8 and 6.1.1.4'
K K 0.2009 0.2494 'International Tables Vol C Tables 4.2.6.8 and 6.1.1.4'

loop_
_geom_angle_atom_site_label_1
_geom_angle_atom_site_label_2
_geom_angle_atom_site_label_3
_geom_angle
O22 K1 O21 59.85(3)
O22 K1 O11 120.50(3)
O21 K1 O11 95.61(3)
O22 K1 O32 133.31(3)
O21 K1 O32 96.76(3)
O11 K1 O32 100.13(3)
O22 K1 O31 95.87(3)
O21 K1 O31 120.15(3)
O11 K1 O31 139.14(3)
O32 K1 O31 59.44(3)
O22 K1 O12 98.50(3)
O21 K1 O12 135.08(3)
O11 K1 O12 59.93(3)
O32 K1 O12 122.79(3)
O31 K1 O12 99.50(3)
O22 K1 N2 60.86(3)
O21 K1 N2 120.33(3)
O11 K1 N2 119.67(4)
O32 K1 N2 119.25(3)
O31 K1 N2 60.46(3)
O12 K1 N2 60.51(3)
O22 K1 N1 119.82(4)
O21 K1 N1 60.36(3)
O11 K1 N1 60.00(3)
O32 K1 N1 60.44(3)
O31 K1 N1 119.32(4)
O12 K1 N1 119.05(4)
N2 K1 N1 179.31(4)
C21 N1 C11 109.73(12)
C21 N1 C31 109.95(12)
C11 N1 C31 109.00(12)
C21 N1 K1 109.09(9)
C11 N1 K1 110.00(9)
C31 N1 K1 109.06(9)
C16 N2 C26 109.96(12)
C16 N2 C36 109.84(12)
C26 N2 C36 109.75(13)
C16 N2 K1 109.62(9)
C26 N2 K1 108.38(9)
C36 N2 K1 109.27(9)
C12 O11 C13 111.27(12)
C12 O11 K1 115.16(9)
C13 O11 K1 115.57(9)
C14 O12 C15 110.86(12)
C14 O12 K1 110.74(9)
C15 O12 K1 114.81(9)
C23 O21 C22 112.11(12)
C23 O21 K1 113.69(9)
C22 O21 K1 116.06(9)
C24 O22 C25 111.97(12)
C24 O22 K1 116.47(9)
C25 O22 K1 117.84(9)
C34 O31 C35 112.04(12)
C34 O31 K1 115.53(9)
C35 O31 K1 114.37(8)
C33 O32 C32 110.91(11)
C33 O32 K1 114.60(9)
C32 O32 K1 117.09(8)
O1 C1 C6 122.25(16)
O1 C1 C2 122.27(17)
C6 C1 C2 115.47(15)
C3 C2 C1 122.03(16)
C3 C2 H2A 119.0
C1 C2 H2A 119.0
C2 C3 C4 122.63(16)
C2 C3 H3A 118.7
C4 C3 H3A 118.7
O2 C4 C3 122.65(16)
O2 C4 C5 122.08(16)
C3 C4 C5 115.27(15)
C6 C5 C4 122.06(16)
C6 C5 H5A 119.0
C4 C5 H5A 119.0
C5 C6 C1 122.42(16)
C5 C6 H6A 118.8
C1 C6 H6A 118.8
N1 C11 C12 112.99(13)
N1 C11 H11A 109.0
C12 C11 H11A 109.0
N1 C11 H11B 109.0
C12 C11 H11B 109.0
H11A C11 H11B 107.8
O11 C12 C11 109.31(13)
O11 C12 H12A 109.8
C11 C12 H12A 109.8
O11 C12 H12B 109.8
C11 C12 H12B 109.8
H12A C12 H12B 108.3
O11 C13 C14 109.17(13)
O11 C13 H13A 109.8
C14 C13 H13A 109.8
O11 C13 H13B 109.8
C14 C13 H13B 109.8
H13A C13 H13B 108.3
O12 C14 C13 109.72(13)
O12 C14 H14A 109.7
C13 C14 H14A 109.7
O12 C14 H14B 109.7
C13 C14 H14B 109.7
H14A C14 H14B 108.2
O12 C15 C16 109.52(13)
O12 C15 H15A 109.8
C16 C15 H15A 109.8
O12 C15 H15B 109.8
C16 C15 H15B 109.8
H15A C15 H15B 108.2
N2 C16 C15 113.73(13)
N2 C16 H16A 108.8
C15 C16 H16A 108.8
N2 C16 H16B 108.8
C15 C16 H16B 108.8
H16A C16 H16B 107.7
N1 C21 C22 113.39(13)
N1 C21 H21A 108.9
C22 C21 H21A 108.9
N1 C21 H21B 108.9
C22 C21 H21B 108.9
H21A C21 H21B 107.7
O21 C22 C21 110.03(13)
O21 C22 H22A 109.7
C21 C22 H22A 109.7
O21 C22 H22B 109.7
C21 C22 H22B 109.7
H22A C22 H22B 108.2
O21 C23 C24 109.16(14)
O21 C23 H23A 109.8
C24 C23 H23A 109.8
O21 C23 H23B 109.8
C24 C23 H23B 109.8
H23A C23 H23B 108.3
O22 C24 C23 108.34(14)
O22 C24 H24A 110.0
C23 C24 H24A 110.0
O22 C24 H24B 110.0
C23 C24 H24B 110.0
H24A C24 H24B 108.4
O22 C25 C26 109.10(13)
O22 C25 H25A 109.9
C26 C25 H25A 109.9
O22 C25 H25B 109.9
C26 C25 H25B 109.9
H25A C25 H25B 108.3
N2 C26 C25 114.14(13)
N2 C26 H26A 108.7
C25 C26 H26A 108.7
N2 C26 H26B 108.7
C25 C26 H26B 108.7
H26A C26 H26B 107.6
N1 C31 C32 114.05(13)
N1 C31 H31A 108.7
C32 C31 H31A 108.7
N1 C31 H31B 108.7
C32 C31 H31B 108.7
H31A C31 H31B 107.6
O32 C32 C31 109.39(13)
O32 C32 H32A 109.8
C31 C32 H32A 109.8
O32 C32 H32B 109.8
C31 C32 H32B 109.8
H32A C32 H32B 108.2
O32 C33 C34 109.48(13)
O32 C33 H33A 109.8
C34 C33 H33A 109.8
O32 C33 H33B 109.8
C34 C33 H33B 109.8
H33A C33 H33B 108.2
O31 C34 C33 109.71(13)
O31 C34 H34A 109.7
C33 C34 H34A 109.7
O31 C34 H34B 109.7
C33 C34 H34B 109.7
H34A C34 H34B 108.2
O31 C35 C36 108.86(13)
O31 C35 H35A 109.9
C36 C35 H35A 109.9
O31 C35 H35B 109.9
C36 C35 H35B 109.9
H35A C35 H35B 108.3
N2 C36 C35 113.63(13)
N2 C36 H36A 108.8
C35 C36 H36A 108.8
N2 C36 H36B 108.8
C35 C36 H36B 108.8
H36A C36 H36B 107.7

loop_
_geom_bond_atom_site_label_1
_geom_bond_atom_site_label_2
_geom_bond_distance
K1 O22 2.7929(12)
K1 O21 2.8339(12)
K1 O11 2.8407(12)
K1 O32 2.8475(11)
K1 O31 2.8572(12)
K1 O12 2.8806(11)
K1 N2 3.0028(14)
K1 N1 3.0256(13)
N1 C21 1.4740(19)
N1 C11 1.4777(19)
N1 C31 1.4774(19)
N2 C16 1.4690(19)
N2 C26 1.4714(19)
N2 C36 1.4726(19)
O1 C1 1.2680(19)
O2 C4 1.2728(19)
O11 C12 1.4161(18)
O11 C13 1.4321(18)
O12 C14 1.4276(17)
O12 C15 1.4301(18)
O21 C23 1.4186(18)
O21 C22 1.4195(18)
O22 C24 1.4205(18)
O22 C25 1.4254(18)
O31 C34 1.4214(17)
O31 C35 1.4249(18)
O32 C33 1.4289(17)
O32 C32 1.4301(18)
C1 C6 1.425(2)
C1 C2 1.430(2)
C2 C3 1.354(2)
C2 H2A 0.9500
C3 C4 1.426(2)
C3 H3A 0.9500
C4 C5 1.432(2)
C5 C6 1.357(2)
C5 H5A 0.9500
C6 H6A 0.9500
C11 C12 1.501(2)
C11 H11A 0.9900
C11 H11B 0.9900
C12 H12A 0.9900
C12 H12B 0.9900
C13 C14 1.476(2)
C13 H13A 0.9900
C13 H13B 0.9900
C14 H14A 0.9900
C14 H14B 0.9900
C15 C16 1.501(2)
C15 H15A 0.9900
C15 H15B 0.9900
C16 H16A 0.9900
C16 H16B 0.9900
C21 C22 1.495(2)
C21 H21A 0.9900
C21 H21B 0.9900
C22 H22A 0.9900
C22 H22B 0.9900
C23 C24 1.495(2)
C23 H23A 0.9900
C23 H23B 0.9900
C24 H24A 0.9900
C24 H24B 0.9900
C25 C26 1.502(2)
C25 H25A 0.9900
C25 H25B 0.9900
C26 H26A 0.9900
C26 H26B 0.9900
C31 C32 1.508(2)
C31 H31A 0.9900
C31 H31B 0.9900
C32 H32A 0.9900
C32 H32B 0.9900
C33 C34 1.486(2)
C33 H33A 0.9900
C33 H33B 0.9900
C34 H34A 0.9900
C34 H34B 0.9900
C35 C36 1.491(2)
C35 H35A 0.9900
C35 H35B 0.9900
C36 H36A 0.9900
C36 H36B 0.9900
